data_7153504
loop_
_publ_author_name
'Younes, Ali H.'
'Zhang, Lu'
'Clark, Ronald J.'
'Davidson, Michael W.'
'Zhu, Lei'

_publ_section_title
;
 Electronic structural dependence of the photophysical properties of
 fluorescent heteroditopic ligands - implications in designing molecular
 fluorescent indicators.
;
_journal_issue 23
_journal_name_full 'Organic &amp; biomolecular chemistry'
_journal_page_first 5431
_journal_page_last 5441
_journal_paper_doi 10.1039/c0ob00482k
_journal_volume 8
_journal_year 2010
_chemical_formula_moiety 'C36 H31 N5 S2'
_chemical_formula_sum 'C36 H31 N5 S2'
_chemical_formula_weight 597.78
_chemical_name_systematic
;
?
;
_space_group_IT_number 2
_symmetry_cell_setting triclinic
_symmetry_space_group_name_Hall '-P 1'
_symmetry_space_group_name_H-M 'P -1'
_atom_sites_solution_hydrogens geom
_atom_sites_solution_primary direct
_atom_sites_solution_secondary difmap
_audit_creation_method SHELXL-97
_cell_angle_alpha 86.318(5)
_cell_angle_beta 83.519(6)
_cell_angle_gamma 81.658(7)
_cell_formula_units_Z 2
_cell_length_a 6.2947(10)
_cell_length_b 9.8820(12)
_cell_length_c 25.1671(19)
_cell_measurement_reflns_used 1123
_cell_measurement_temperature 153(2)
_cell_measurement_theta_max 17.99
_cell_measurement_theta_min 2.28
_cell_volume 1537.2(3)
_computing_cell_refinement 'Bruker SAINT'
_computing_data_collection 'Bruker APEX2'
_computing_data_reduction 'Bruker SAINT'
_computing_molecular_graphics 'Bruker SHELXTL'
_computing_publication_material 'Bruker SHELXTL'
_computing_structure_refinement 'SHELXL-97 (Sheldrick, 2008)'
_computing_structure_solution 'SHELXS-97 (Sheldrick, 2008)'
_diffrn_ambient_temperature 153(2)
_diffrn_measured_fraction_theta_full 0.999
_diffrn_measured_fraction_theta_max 0.999
_diffrn_measurement_device_type 'Bruker APEX-II CCD'
_diffrn_measurement_method '\f and \w scans'
_diffrn_radiation_monochromator graphite
_diffrn_radiation_source 'fine-focus sealed tube'
_diffrn_radiation_type MoK\a
_diffrn_radiation_wavelength 0.71073
_diffrn_reflns_av_R_equivalents 0.0000
_diffrn_reflns_av_sigmaI/netI 0.0348
_diffrn_reflns_limit_h_max 5
_diffrn_reflns_limit_h_min -5
_diffrn_reflns_limit_k_max 8
_diffrn_reflns_limit_k_min -8
_diffrn_reflns_limit_l_max 21
_diffrn_reflns_limit_l_min 0
_diffrn_reflns_number 2148
_diffrn_reflns_theta_full 17.95
_diffrn_reflns_theta_max 17.95
_diffrn_reflns_theta_min 0.82
_exptl_absorpt_coefficient_mu 0.208
_exptl_absorpt_correction_T_max 0.9856
_exptl_absorpt_correction_T_min 0.9695
_exptl_absorpt_correction_type empirical
_exptl_absorpt_process_details twinabs
_exptl_crystal_colour colorless
_exptl_crystal_density_diffrn 1.291
_exptl_crystal_density_method 'not measured'
_exptl_crystal_description irregular
_exptl_crystal_F_000 628
_exptl_crystal_size_max 0.15
_exptl_crystal_size_mid 0.11
_exptl_crystal_size_min 0.07
_refine_diff_density_max 0.155
_refine_diff_density_min -0.198
_refine_diff_density_rms 0.044
_refine_ls_extinction_method none
_refine_ls_goodness_of_fit_ref 1.209
_refine_ls_hydrogen_treatment constr
_refine_ls_matrix_type full
_refine_ls_number_parameters 390
_refine_ls_number_reflns 2148
_refine_ls_number_restraints 0
_refine_ls_restrained_S_all 1.209
_refine_ls_R_factor_all 0.0391
_refine_ls_R_factor_gt 0.0378
_refine_ls_shift/su_max 0.000
_refine_ls_shift/su_mean 0.000
_refine_ls_structure_factor_coef Fsqd
_refine_ls_weighting_details 'calc w=1/[\s^2^(Fo^2^)+(0.0435P)^2^+1.3093P] where P=(Fo^2^+2Fc^2^)/3'
_refine_ls_weighting_scheme calc
_refine_ls_wR_factor_gt 0.0990
_refine_ls_wR_factor_ref 0.0996
_reflns_number_gt 2091
_reflns_number_total 2148
_reflns_threshold_expression >2sigma(I)
_cod_data_source_file c0ob00482k.txt
_cod_data_source_block zhu141
_cod_depositor_comments
;
The following automatic conversions were performed:

'_symmetry_cell_setting' value 'Triclinic' changed to 'triclinic'
according to /home/saulius/struct/CIF-dictionaries/cif_core.dic
dictionary named 'cif_core.dic' version 2.4.2 from 2011-04-26.

Automatic conversion script
Id: cif_fix_values 1891 2012-01-12 08:04:46Z andrius 
;
_cod_original_sg_symbol_Hall -P1
_cod_original_sg_symbol_H-M P-1
_cod_database_code 7153504

loop_
_symmetry_equiv_pos_as_xyz
'x, y, z'
'-x, -y, -z'

loop_
_atom_site_label
_atom_site_type_symbol
_atom_site_fract_x
_atom_site_fract_y
_atom_site_fract_z
_atom_site_U_iso_or_equiv
_atom_site_adp_type
_atom_site_occupancy
_atom_site_symmetry_multiplicity
_atom_site_calc_flag
_atom_site_refinement_flags
S1 S 0.4606(3) 0.44977(19) 0.31963(7) 0.0303(6) Uani 1 1 d .
S2 S 0.9619(3) 0.87297(18) 0.22408(7) 0.0262(6) Uani 1 1 d .
C1 C -0.7943(11) -0.4482(7) 0.5561(3) 0.036(2) Uani 1 1 d .
H1A H -0.9298 -0.4586 0.5421 0.054 Uiso 1 1 calc R
H1B H -0.8257 -0.4136 0.5922 0.054 Uiso 1 1 calc R
H1C H -0.7028 -0.5372 0.5575 0.054 Uiso 1 1 calc R
C2 C -0.6773(13) -0.3473(6) 0.5196(3) 0.0227(19) Uani 1 1 d .
C3 C -0.7444(11) -0.2992(8) 0.4713(4) 0.033(2) Uani 1 1 d .
H3 H -0.8683 -0.3285 0.4599 0.040 Uiso 1 1 calc R
C4 C -0.6352(13) -0.2089(8) 0.4391(3) 0.032(2) Uani 1 1 d .
H4 H -0.6816 -0.1770 0.4053 0.039 Uiso 1 1 calc R
C5 C -0.4559(12) -0.1646(7) 0.4564(3) 0.0181(18) Uani 1 1 d .
C6 C -0.4940(14) -0.3006(8) 0.5329(3) 0.030(2) Uani 1 1 d .
H6 H -0.4410 -0.3352 0.5657 0.036 Uiso 1 1 calc R
C7 C -0.3356(12) -0.0642(7) 0.4246(3) 0.0227(19) Uani 1 1 d .
C8 C -0.3074(14) 0.0746(8) 0.3483(3) 0.030(2) Uani 1 1 d .
H8 H -0.3633 0.1094 0.3159 0.035 Uiso 1 1 calc R
C9 C -0.1234(12) 0.1223(7) 0.3608(3) 0.0211(19) Uani 1 1 d .
C10 C -0.0481(11) 0.0722(8) 0.4086(4) 0.030(2) Uani 1 1 d .
H10 H 0.0765 0.1022 0.4194 0.037 Uiso 1 1 calc R
C11 C -0.1529(12) -0.0216(7) 0.4410(3) 0.0250(19) Uani 1 1 d .
H11 H -0.1008 -0.0565 0.4738 0.030 Uiso 1 1 calc R
C12 C -0.0160(13) 0.2226(7) 0.3253(3) 0.031(2) Uani 1 1 d .
H12 H -0.0780 0.2503 0.2929 0.037 Uiso 1 1 calc R
C13 C 0.1553(13) 0.2785(8) 0.3330(3) 0.032(2) Uani 1 1 d .
H13 H 0.2206 0.2494 0.3648 0.039 Uiso 1 1 calc R
C14 C 0.2545(10) 0.3791(7) 0.2983(3) 0.0250(19) Uani 1 1 d .
C15 C 0.2131(11) 0.4322(7) 0.2476(3) 0.0262(19) Uani 1 1 d .
H15 H 0.1054 0.4054 0.2285 0.031 Uiso 1 1 calc R
C16 C 0.3461(12) 0.5289(7) 0.2275(3) 0.028(2) Uani 1 1 d .
H16 H 0.3353 0.5759 0.1936 0.033 Uiso 1 1 calc R
C17 C 0.4933(11) 0.5503(7) 0.2610(3) 0.0177(18) Uani 1 1 d .
C18 C 0.6487(11) 0.6445(7) 0.2538(3) 0.0212(18) Uani 1 1 d .
H18 H 0.6625 0.6917 0.2197 0.025 Uiso 1 1 calc R
C19 C 0.7762(12) 0.6736(7) 0.2892(3) 0.0254(19) Uani 1 1 d .
H19 H 0.7626 0.6269 0.3234 0.030 Uiso 1 1 calc R
C20 C 0.9325(12) 0.7684(7) 0.2813(3) 0.0213(18) Uani 1 1 d .
C21 C 1.0785(12) 0.7855(7) 0.3151(3) 0.0272(19) Uani 1 1 d .
H21 H 1.0858 0.7385 0.3491 0.033 Uiso 1 1 calc R
C22 C 1.2211(11) 0.8820(7) 0.2942(3) 0.0244(18) Uani 1 1 d .
H22 H 1.3327 0.9052 0.3129 0.029 Uiso 1 1 calc R
C23 C 1.1793(10) 0.9359(7) 0.2453(3) 0.0198(18) Uani 1 1 d .
C24 C 1.2841(11) 1.0409(7) 0.2114(3) 0.028(2) Uani 1 1 d .
H24A H 1.2073 1.1328 0.2200 0.034 Uiso 1 1 calc R
H24B H 1.4349 1.0365 0.2198 0.034 Uiso 1 1 calc R
C25 C 1.3473(11) 1.1411(7) 0.1216(3) 0.032(2) Uani 1 1 d .
H25A H 1.3823 1.1151 0.0840 0.038 Uiso 1 1 calc R
H25B H 1.4802 1.1655 0.1339 0.038 Uiso 1 1 calc R
C26 C 1.1774(12) 1.2658(8) 0.1235(3) 0.0239(18) Uani 1 1 d .
C27 C 0.9625(13) 1.2585(8) 0.1386(3) 0.031(2) Uani 1 1 d .
H27 H 0.9158 1.1735 0.1506 0.037 Uiso 1 1 calc R
C28 C 0.8139(13) 1.3774(11) 0.1363(3) 0.049(2) Uani 1 1 d .
H28 H 0.6639 1.3756 0.1456 0.058 Uiso 1 1 calc R
C29 C 0.8945(17) 1.4988(8) 0.1196(3) 0.042(2) Uani 1 1 d .
H29 H 0.7997 1.5825 0.1175 0.050 Uiso 1 1 calc R
C30 C 1.1086(18) 1.4962(9) 0.1063(3) 0.040(2) Uani 1 1 d .
H30 H 1.1599 1.5802 0.0948 0.048 Uiso 1 1 calc R
C31 C 1.4243(10) 0.8976(7) 0.1374(3) 0.0246(19) Uani 1 1 d .
H31A H 1.4103 0.8248 0.1660 0.030 Uiso 1 1 calc R
H31B H 1.5762 0.9155 0.1332 0.030 Uiso 1 1 calc R
C32 C 1.3749(13) 0.8470(7) 0.0863(3) 0.0223(19) Uani 1 1 d .
C33 C 1.1755(13) 0.8761(8) 0.0672(3) 0.033(2) Uani 1 1 d .
H33 H 1.0627 0.9358 0.0854 0.039 Uiso 1 1 calc R
C34 C 1.1423(16) 0.8164(10) 0.0206(4) 0.048(2) Uani 1 1 d .
H34 H 1.0064 0.8348 0.0066 0.058 Uiso 1 1 calc R
C35 C 1.309(2) 0.7308(9) -0.0047(4) 0.060(3) Uani 1 1 d .
H35 H 1.2925 0.6898 -0.0369 0.072 Uiso 1 1 calc R
C36 C 1.5002(18) 0.7062(9) 0.0178(5) 0.059(3) Uani 1 1 d .
H36 H 1.6147 0.6458 0.0006 0.071 Uiso 1 1 calc R
N1 N -0.3863(9) -0.2112(6) 0.5034(3) 0.0250(15) Uani 1 1 d .
N2 N -0.4123(9) -0.0161(7) 0.3782(3) 0.0277(15) Uani 1 1 d .
N3 N 1.2846(8) 1.0224(5) 0.1542(2) 0.0193(14) Uani 1 1 d .
N4 N 1.2521(10) 1.3844(7) 0.1084(2) 0.0331(16) Uani 1 1 d .
N5 N 1.5357(10) 0.7609(7) 0.0619(3) 0.0400(17) Uani 1 1 d .

loop_
_atom_site_aniso_label
_atom_site_aniso_U_11
_atom_site_aniso_U_22
_atom_site_aniso_U_33
_atom_site_aniso_U_23
_atom_site_aniso_U_13
_atom_site_aniso_U_12
S1 0.0277(12) 0.0314(12) 0.0336(14) 0.0078(11) -0.0057(10) -0.0119(10)
S2 0.0332(12) 0.0239(11) 0.0244(12) 0.0050(10) -0.0082(10) -0.0127(10)
C1 0.040(5) 0.043(5) 0.022(5) 0.000(4) 0.003(4) -0.001(4)
C2 0.038(6) 0.008(4) 0.021(6) 0.002(4) 0.004(4) -0.006(4)
C3 0.032(5) 0.032(5) 0.042(7) 0.009(5) -0.011(5) -0.021(5)
C4 0.027(5) 0.033(5) 0.041(6) 0.014(5) -0.020(5) -0.016(4)
C5 0.031(6) 0.015(4) 0.008(5) -0.003(5) -0.004(5) 0.003(4)
C6 0.042(6) 0.032(5) 0.020(5) 0.000(5) -0.007(5) -0.015(5)
C7 0.023(6) 0.029(5) 0.012(5) 0.004(4) 0.005(5) 0.003(5)
C8 0.033(5) 0.023(5) 0.034(5) -0.001(5) -0.018(5) 0.000(5)
C9 0.021(5) 0.021(5) 0.018(5) 0.006(5) -0.002(4) 0.007(5)
C10 0.017(5) 0.017(5) 0.059(7) -0.008(5) 0.010(5) -0.014(4)
C11 0.023(5) 0.027(5) 0.027(5) -0.006(5) -0.011(5) 0.001(4)
C12 0.054(6) 0.018(4) 0.016(5) -0.001(4) 0.002(5) 0.006(5)
C13 0.024(5) 0.030(5) 0.047(6) -0.008(5) -0.012(5) -0.009(4)
C14 0.021(5) 0.027(5) 0.025(6) 0.002(4) 0.010(4) -0.006(4)
C15 0.023(5) 0.024(5) 0.035(6) -0.010(4) -0.001(4) -0.015(4)
C16 0.029(5) 0.025(5) 0.033(5) 0.000(4) -0.014(5) -0.011(5)
C17 0.014(5) 0.012(4) 0.028(5) 0.001(4) 0.002(4) -0.008(4)
C18 0.019(4) 0.022(5) 0.025(5) -0.001(4) -0.011(4) -0.005(4)
C19 0.031(5) 0.016(4) 0.026(5) 0.001(4) 0.005(5) 0.000(4)
C20 0.028(5) 0.028(5) 0.009(5) 0.002(4) -0.007(4) -0.009(4)
C21 0.040(5) 0.026(5) 0.016(5) -0.001(4) 0.001(5) -0.007(4)
C22 0.031(5) 0.025(5) 0.020(5) -0.006(4) -0.009(4) -0.005(4)
C23 0.022(5) 0.016(4) 0.025(6) -0.010(4) -0.007(4) -0.008(4)
C24 0.038(5) 0.029(5) 0.019(6) 0.001(4) -0.003(4) -0.007(4)
C25 0.042(5) 0.031(5) 0.019(5) 0.007(4) 0.001(4) -0.006(5)
C26 0.038(6) 0.018(6) 0.014(4) 0.000(4) 0.010(4) -0.007(5)
C27 0.022(5) 0.020(5) 0.052(6) -0.010(4) -0.002(4) -0.004(5)
C28 0.029(5) 0.061(7) 0.062(6) -0.025(6) -0.026(5) 0.001(7)
C29 0.058(8) 0.017(6) 0.049(6) -0.008(5) -0.023(5) 0.015(5)
C30 0.062(7) 0.034(7) 0.019(5) 0.004(4) 0.004(5) 0.001(6)
C31 0.025(4) 0.021(5) 0.027(5) -0.006(4) -0.008(4) 0.003(4)
C32 0.038(6) 0.005(4) 0.022(5) 0.001(4) 0.006(5) -0.002(4)
C33 0.037(6) 0.027(5) 0.035(6) -0.001(5) -0.009(4) -0.001(4)
C34 0.076(8) 0.033(5) 0.042(7) 0.010(5) -0.032(6) -0.011(6)
C35 0.115(10) 0.024(6) 0.039(6) 0.000(5) -0.004(8) -0.010(7)
C36 0.081(9) 0.047(7) 0.040(7) -0.010(6) 0.025(6) 0.002(6)
N1 0.033(4) 0.018(4) 0.026(4) -0.005(3) 0.001(4) -0.011(3)
N2 0.026(4) 0.028(4) 0.031(5) 0.005(4) 0.000(4) -0.015(4)
N3 0.023(3) 0.015(4) 0.017(4) 0.002(3) 0.004(3) -0.002(3)
N4 0.057(5) 0.013(4) 0.026(4) 0.007(3) 0.003(3) -0.001(5)
N5 0.060(5) 0.027(4) 0.030(5) -0.009(4) 0.011(4) -0.001(4)

loop_
_atom_type_symbol
_atom_type_description
_atom_type_scat_dispersion_real
_atom_type_scat_dispersion_imag
_atom_type_scat_source
C C 0.0033 0.0016 'International Tables Vol C Tables 4.2.6.8 and 6.1.1.4'
H H 0.0000 0.0000 'International Tables Vol C Tables 4.2.6.8 and 6.1.1.4'
N N 0.0061 0.0033 'International Tables Vol C Tables 4.2.6.8 and 6.1.1.4'
S S 0.1246 0.1234 'International Tables Vol C Tables 4.2.6.8 and 6.1.1.4'

loop_
_geom_angle_atom_site_label_1
_geom_angle_atom_site_label_2
_geom_angle_atom_site_label_3
_geom_angle
C14 S1 C17 92.8(4)
C20 S2 C23 92.2(4)
C2 C1 H1A 109.5
C2 C1 H1B 109.5
H1A C1 H1B 109.5
C2 C1 H1C 109.5
H1A C1 H1C 109.5
H1B C1 H1C 109.5
C3 C2 C6 115.8(6)
C3 C2 C1 122.1(8)
C6 C2 C1 122.1(8)
C2 C3 C4 120.9(7)
C2 C3 H3 119.6
C4 C3 H3 119.6
C3 C4 C5 119.4(7)
C3 C4 H4 120.3
C5 C4 H4 120.3
N1 C5 C4 120.8(6)
N1 C5 C7 117.1(8)
C4 C5 C7 122.2(8)
N1 C6 C2 125.1(7)
N1 C6 H6 117.4
C2 C6 H6 117.4
N2 C7 C11 121.5(6)
N2 C7 C5 115.9(8)
C11 C7 C5 122.6(8)
N2 C8 C9 125.4(6)
N2 C8 H8 117.3
C9 C8 H8 117.3
C10 C9 C8 116.1(6)
C10 C9 C12 121.9(8)
C8 C9 C12 122.0(8)
C9 C10 C11 120.5(7)
C9 C10 H10 119.8
C11 C10 H10 119.8
C10 C11 C7 119.0(7)
C10 C11 H11 120.5
C7 C11 H11 120.5
C13 C12 C9 128.0(7)
C13 C12 H12 116.0
C9 C12 H12 116.0
C12 C13 C14 127.1(7)
C12 C13 H13 116.5
C14 C13 H13 116.5
C15 C14 C13 130.7(7)
C15 C14 S1 110.4(5)
C13 C14 S1 118.9(6)
C14 C15 C16 113.0(7)
C14 C15 H15 123.5
C16 C15 H15 123.5
C17 C16 C15 114.1(7)
C17 C16 H16 123.0
C15 C16 H16 123.0
C16 C17 C18 128.7(6)
C16 C17 S1 109.8(5)
C18 C17 S1 121.4(5)
C19 C18 C17 127.7(6)
C19 C18 H18 116.2
C17 C18 H18 116.2
C18 C19 C20 127.0(6)
C18 C19 H19 116.5
C20 C19 H19 116.5
C21 C20 C19 126.5(6)
C21 C20 S2 110.8(5)
C19 C20 S2 122.7(5)
C20 C21 C22 113.1(7)
C20 C21 H21 123.4
C22 C21 H21 123.4
C23 C22 C21 112.7(6)
C23 C22 H22 123.6
C21 C22 H22 123.6
C22 C23 C24 129.2(6)
C22 C23 S2 111.1(5)
C24 C23 S2 119.6(5)
N3 C24 C23 112.5(5)
N3 C24 H24A 109.1
C23 C24 H24A 109.1
N3 C24 H24B 109.1
C23 C24 H24B 109.1
H24A C24 H24B 107.8
N3 C25 C26 114.4(6)
N3 C25 H25A 108.7
C26 C25 H25A 108.7
N3 C25 H25B 108.7
C26 C25 H25B 108.7
H25A C25 H25B 107.6
N4 C26 C27 122.5(6)
N4 C26 C25 114.7(7)
C27 C26 C25 122.7(7)
C26 C27 C28 119.2(7)
C26 C27 H27 120.4
C28 C27 H27 120.4
C29 C28 C27 117.2(7)
C29 C28 H28 121.4
C27 C28 H28 121.4
C30 C29 C28 119.3(7)
C30 C29 H29 120.3
C28 C29 H29 120.3
N4 C30 C29 124.3(7)
N4 C30 H30 117.9
C29 C30 H30 117.9
N3 C31 C32 113.8(6)
N3 C31 H31A 108.8
C32 C31 H31A 108.8
N3 C31 H31B 108.8
C32 C31 H31B 108.8
H31A C31 H31B 107.7
N5 C32 C33 121.8(7)
N5 C32 C31 114.5(7)
C33 C32 C31 123.5(7)
C32 C33 C34 118.9(7)
C32 C33 H33 120.5
C34 C33 H33 120.5
C35 C34 C33 118.9(8)
C35 C34 H34 120.5
C33 C34 H34 120.5
C36 C35 C34 117.9(9)
C36 C35 H35 121.0
C34 C35 H35 121.0
N5 C36 C35 124.4(9)
N5 C36 H36 117.8
C35 C36 H36 117.8
C6 N1 C5 118.0(6)
C8 N2 C7 117.6(6)
C24 N3 C31 111.6(5)
C24 N3 C25 111.7(5)
C31 N3 C25 110.2(5)
C30 N4 C26 117.3(6)
C36 N5 C32 118.1(7)

loop_
_geom_bond_atom_site_label_1
_geom_bond_atom_site_label_2
_geom_bond_distance
S1 C14 1.710(7)
S1 C17 1.734(7)
S2 C20 1.726(6)
S2 C23 1.732(7)
C1 C2 1.524(9)
C1 H1A 0.9800
C1 H1B 0.9800
C1 H1C 0.9800
C2 C3 1.366(9)
C2 C6 1.385(9)
C3 C4 1.373(9)
C3 H3 0.9500
C4 C5 1.390(9)
C4 H4 0.9500
C5 N1 1.339(8)
C5 C7 1.476(9)
C6 N1 1.330(8)
C6 H6 0.9500
C7 N2 1.347(8)
C7 C11 1.392(9)
C8 N2 1.332(9)
C8 C9 1.386(9)
C8 H8 0.9500
C9 C10 1.379(9)
C9 C12 1.477(10)
C10 C11 1.385(9)
C10 H10 0.9500
C11 H11 0.9500
C12 C13 1.318(10)
C12 H12 0.9500
C13 C14 1.444(9)
C13 H13 0.9500
C14 C15 1.387(9)
C15 C16 1.394(9)
C15 H15 0.9500
C16 C17 1.367(9)
C16 H16 0.9500
C17 C18 1.435(10)
C18 C19 1.336(9)
C18 H18 0.9500
C19 C20 1.444(10)
C19 H19 0.9500
C20 C21 1.356(9)
C21 C22 1.438(9)
C21 H21 0.9500
C22 C23 1.349(9)
C22 H22 0.9500
C23 C24 1.482(9)
C24 N3 1.463(8)
C24 H24A 0.9900
C24 H24B 0.9900
C25 N3 1.463(8)
C25 C26 1.510(9)
C25 H25A 0.9900
C25 H25B 0.9900
C26 N4 1.342(8)
C26 C27 1.374(8)
C27 C28 1.394(10)
C27 H27 0.9500
C28 C29 1.392(11)
C28 H28 0.9500
C29 C30 1.348(10)
C29 H29 0.9500
C30 N4 1.324(9)
C30 H30 0.9500
C31 N3 1.463(8)
C31 C32 1.489(9)
C31 H31A 0.9900
C31 H31B 0.9900
C32 N5 1.342(8)
C32 C33 1.380(9)
C33 C34 1.395(10)
C33 H33 0.9500
C34 C35 1.373(11)
C34 H34 0.9500
C35 C36 1.372(12)
C35 H35 0.9500
C36 N5 1.320(11)
C36 H36 0.9500

loop_
_geom_torsion_atom_site_label_1
_geom_torsion_atom_site_label_2
_geom_torsion_atom_site_label_3
_geom_torsion_atom_site_label_4
_geom_torsion
C6 C2 C3 C4 -0.7(9)
C1 C2 C3 C4 -179.6(6)
C2 C3 C4 C5 -1.0(10)
C3 C4 C5 N1 1.5(10)
C3 C4 C5 C7 -177.9(6)
C3 C2 C6 N1 2.2(10)
C1 C2 C6 N1 -178.9(6)
N1 C5 C7 N2 -178.3(6)
C4 C5 C7 N2 1.1(9)
N1 C5 C7 C11 2.2(9)
C4 C5 C7 C11 -178.4(7)
N2 C8 C9 C10 -1.2(10)
N2 C8 C9 C12 179.7(6)
C8 C9 C10 C11 0.8(9)
C12 C9 C10 C11 179.9(6)
C9 C10 C11 C7 -0.2(9)
N2 C7 C11 C10 -0.1(9)
C5 C7 C11 C10 179.5(6)
C10 C9 C12 C13 -1.0(10)
C8 C9 C12 C13 178.1(7)
C9 C12 C13 C14 -178.3(6)
C12 C13 C14 C15 -7.0(12)
C12 C13 C14 S1 173.6(6)
C17 S1 C14 C15 -0.1(5)
C17 S1 C14 C13 179.4(6)
C13 C14 C15 C16 179.9(7)
S1 C14 C15 C16 -0.7(7)
C14 C15 C16 C17 1.4(8)
C15 C16 C17 C18 -178.0(6)
C15 C16 C17 S1 -1.4(7)
C14 S1 C17 C16 0.9(5)
C14 S1 C17 C18 177.7(5)
C16 C17 C18 C19 172.6(7)
S1 C17 C18 C19 -3.6(9)
C17 C18 C19 C20 179.8(6)
C18 C19 C20 C21 -171.7(6)
C18 C19 C20 S2 5.9(9)
C23 S2 C20 C21 1.9(5)
C23 S2 C20 C19 -176.1(5)
C19 C20 C21 C22 176.3(6)
S2 C20 C21 C22 -1.5(7)
C20 C21 C22 C23 0.2(8)
C21 C22 C23 C24 177.9(6)
C21 C22 C23 S2 1.2(7)
C20 S2 C23 C22 -1.7(5)
C20 S2 C23 C24 -178.8(5)
C22 C23 C24 N3 149.2(7)
S2 C23 C24 N3 -34.3(7)
N3 C25 C26 N4 160.3(6)
N3 C25 C26 C27 -20.7(9)
N4 C26 C27 C28 2.7(10)
C25 C26 C27 C28 -176.2(7)
C26 C27 C28 C29 -1.4(10)
C27 C28 C29 C30 0.4(11)
C28 C29 C30 N4 -0.4(11)
N3 C31 C32 N5 160.6(5)
N3 C31 C32 C33 -24.4(8)
N5 C32 C33 C34 -1.3(9)
C31 C32 C33 C34 -176.0(6)
C32 C33 C34 C35 0.0(10)
C33 C34 C35 C36 1.1(11)
C34 C35 C36 N5 -1.0(13)
C2 C6 N1 C5 -1.8(9)
C4 C5 N1 C6 -0.1(9)
C7 C5 N1 C6 179.3(5)
C9 C8 N2 C7 1.0(9)
C11 C7 N2 C8 -0.3(9)
C5 C7 N2 C8 -179.9(5)
C23 C24 N3 C31 -67.7(7)
C23 C24 N3 C25 168.3(5)
C32 C31 N3 C24 159.7(5)
C32 C31 N3 C25 -75.6(7)
C26 C25 N3 C24 -73.0(7)
C26 C25 N3 C31 162.2(6)
C29 C30 N4 C26 1.5(10)
C27 C26 N4 C30 -2.7(9)
C25 C26 N4 C30 176.3(6)
C35 C36 N5 C32 -0.4(12)
C33 C32 N5 C36 1.5(9)
C31 C32 N5 C36 176.7(6)
